data_7022411
loop_
_publ_author_name
'Liu, Zun-qi'
'Kubo, Kazuya'
'Lin, Li'
'Hoshino, Norihisa'
'Noro, Shin-ichiro'
'Akutagawa, Tomoyuki'
'Nakamura, Takayoshi'

_publ_section_title
;
 Molecular motion in pyridazinium/crown ether supramolecular cation salts
 of a nickel dithiolene complex.
;
_journal_issue 8
_journal_name_full 'Dalton transactions (Cambridge, England : 2003)'
_journal_page_first 2930
_journal_page_last 2939
_journal_paper_doi 10.1039/c2dt32542j
_journal_volume 42
_journal_year 2013
_chemical_formula_sum 'C31 H36 N Ni O6 S10'
_chemical_formula_weight 897.92
_chemical_name_systematic
;
?
;
_space_group_IT_number 2
_symmetry_cell_setting triclinic
_symmetry_space_group_name_Hall '-P 1'
_symmetry_space_group_name_H-M 'P -1'
_atom_sites_solution_hydrogens geom
_atom_sites_solution_primary direct
_atom_sites_solution_secondary difmap
_audit_creation_method SHELXL-97
_cell_angle_alpha 67.251(2)
_cell_angle_beta 81.311(2)
_cell_angle_gamma 78.049(2)
_cell_formula_units_Z 2
_cell_length_a 12.5975(8)
_cell_length_b 13.2469(10)
_cell_length_c 13.5660(8)
_cell_measurement_temperature 300
_cell_volume 2036.2(2)
_computing_molecular_graphics 'Yadokari-XG 2009 (Wakita Nemoto et al., 2009)'
_computing_publication_material 'Yadokari-XG 2009 (Wakita,Nemoto et al., 2009)'
_computing_structure_refinement 'SHELXL-97 (Sheldrick, 1997)'
_computing_structure_solution 'SHELXS-97 (Sheldrick, 1990)'
_diffrn_ambient_temperature 296(2)
_diffrn_measured_fraction_theta_full 0.975
_diffrn_measured_fraction_theta_max 0.975
_diffrn_radiation_monochromator graphite
_diffrn_radiation_source 'fine-focus sealed tube'
_diffrn_radiation_type MoK\a
_diffrn_radiation_wavelength 0.71075
_diffrn_reflns_av_R_equivalents 0.0302
_diffrn_reflns_av_sigmaI/netI 0.0415
_diffrn_reflns_limit_h_max 15
_diffrn_reflns_limit_h_min -16
_diffrn_reflns_limit_k_max 17
_diffrn_reflns_limit_k_min -17
_diffrn_reflns_limit_l_max 16
_diffrn_reflns_limit_l_min -17
_diffrn_reflns_number 19254
_diffrn_reflns_theta_full 27.44
_diffrn_reflns_theta_max 27.44
_diffrn_reflns_theta_min 3.08
_exptl_absorpt_coefficient_mu 1.030
_exptl_absorpt_correction_T_max 0.8205
_exptl_absorpt_correction_T_min 0.8205
_exptl_crystal_density_diffrn 1.465
_exptl_crystal_density_method 'not measured'
_exptl_crystal_F_000 930
_exptl_crystal_size_max 0.20
_exptl_crystal_size_mid 0.20
_exptl_crystal_size_min 0.20
_refine_diff_density_max 0.560
_refine_diff_density_min -0.379
_refine_diff_density_rms 0.076
_refine_ls_extinction_method none
_refine_ls_goodness_of_fit_ref 1.086
_refine_ls_hydrogen_treatment mixed
_refine_ls_matrix_type full
_refine_ls_number_parameters 442
_refine_ls_number_reflns 9064
_refine_ls_number_restraints 0
_refine_ls_restrained_S_all 1.086
_refine_ls_R_factor_all 0.0720
_refine_ls_R_factor_gt 0.0518
_refine_ls_shift/su_max 0.000
_refine_ls_shift/su_mean 0.000
_refine_ls_structure_factor_coef Fsqd
_refine_ls_weighting_details 'calc w=1/[\s^2^(Fo^2^)+(0.0921P)^2^+0.8516P] where P=(Fo^2^+2Fc^2^)/3'
_refine_ls_weighting_scheme calc
_refine_ls_wR_factor_gt 0.1604
_refine_ls_wR_factor_ref 0.1816
_reflns_number_gt 6306
_reflns_number_total 9064
_reflns_threshold_expression >2sigma(I)
_cod_data_source_file c2dt32542j.txt
_cod_data_source_block ydkr3
_cod_database_code 7022411

loop_
_symmetry_equiv_pos_as_xyz
'x, y, z'
'-x, -y, -z'

loop_
_atom_site_label
_atom_site_type_symbol
_atom_site_fract_x
_atom_site_fract_y
_atom_site_fract_z
_atom_site_U_iso_or_equiv
_atom_site_adp_type
_atom_site_occupancy
_atom_site_symmetry_multiplicity
_atom_site_calc_flag
_atom_site_refinement_flags
C1 C 0.1755(9) -0.0803(8) -0.0142(7) 0.165(4) Uani 1 1 d .
C2 C 0.2653(9) -0.1358(5) 0.0339(7) 0.151(3) Uani 1 1 d .
C3 C 0.3452(4) -0.0806(4) 0.0288(4) 0.0859(13) Uani 1 1 d .
C4 C 0.3366(4) 0.0228(5) -0.0265(5) 0.1014(16) Uani 1 1 d .
C5 C 0.2450(4) 0.0873(5) -0.0738(5) 0.1016(16) Uani 1 1 d .
O1 O 0.5124(2) -0.2372(2) 0.1723(2) 0.0698(7) Uani 1 1 d .
O2 O 0.4600(2) -0.0420(2) 0.20583(19) 0.0711(7) Uani 1 1 d .
O3 O 0.4179(2) 0.1816(2) 0.0487(2) 0.0722(7) Uani 1 1 d .
O4 O 0.0104(3) 0.2470(2) -0.1398(2) 0.0779(8) Uani 1 1 d .
O5 O 0.0073(2) 0.1466(2) 0.0883(2) 0.0741(7) Uani 1 1 d .
O6 O 0.0277(2) -0.0938(2) 0.2083(2) 0.0757(8) Uani 1 1 d .
N1 N 0.1636(4) 0.0318(6) -0.0677(4) 0.137(2) Uani 1 1 d .
C6 C 0.5903(4) -0.3091(4) 0.1323(4) 0.0868(13) Uani 1 1 d .
H6 H 0.5874 -0.3858 0.1784 0.104 Uiso 1 1 calc R
H6A H 0.6630 -0.2944 0.1306 0.104 Uiso 1 1 calc R
C7 C 0.5369(4) -0.2331(4) 0.2713(3) 0.0755(11) Uani 1 1 d .
H7 H 0.6093 -0.2128 0.2620 0.091 Uiso 1 1 calc R
C8 C 0.5332(5) -0.3441(4) 0.3652(4) 0.1060(17) Uani 1 1 d .
H8 H 0.5554 -0.3394 0.4285 0.127 Uiso 1 1 calc R
H8A H 0.5839 -0.4020 0.3481 0.127 Uiso 1 1 calc R
C9 C 0.4183(5) -0.3740(4) 0.3887(4) 0.1110(19) Uani 1 1 d .
H9 H 0.3977 -0.3830 0.3268 0.133 Uiso 1 1 calc R
H9A H 0.4179 -0.4441 0.4488 0.133 Uiso 1 1 calc R
C10 C 0.3365(6) -0.2848(5) 0.4146(4) 0.121(2) Uani 1 1 d .
H10 H 0.3538 -0.2789 0.4793 0.145 Uiso 1 1 calc R
H10A H 0.2640 -0.3038 0.4269 0.145 Uiso 1 1 calc R
C11 C 0.3400(4) -0.1737(4) 0.3202(3) 0.0859(13) Uani 1 1 d .
H11 H 0.3159 -0.1783 0.2576 0.103 Uiso 1 1 calc R
H11A H 0.2902 -0.1156 0.3379 0.103 Uiso 1 1 calc R
C12 C 0.4525(4) -0.1440(4) 0.2940(3) 0.0757(11) Uani 1 1 d .
H12 H 0.4727 -0.1356 0.3571 0.091 Uiso 1 1 calc R
C13 C 0.4088(4) 0.0525(4) 0.2295(3) 0.0798(12) Uani 1 1 d .
H13 H 0.4233 0.0419 0.3014 0.096 Uiso 1 1 calc R
H13A H 0.3307 0.0612 0.2275 0.096 Uiso 1 1 calc R
C14 C 0.4484(4) 0.1543(4) 0.1522(3) 0.0802(12) Uani 1 1 d .
H14 H 0.4191 0.2154 0.1761 0.096 Uiso 1 1 calc R
H14A H 0.5271 0.1433 0.1505 0.096 Uiso 1 1 calc R
C15 C 0.4358(4) 0.2891(3) -0.0211(3) 0.0838(12) Uani 1 1 d .
H15 H 0.5112 0.2960 -0.0221 0.101 Uiso 1 1 calc R
H15A H 0.3900 0.3441 0.0042 0.101 Uiso 1 1 calc R
C16 C -0.1145(8) -0.3253(5) 0.4156(5) 0.159(4) Uani 1 1 d .
H16 H -0.0705 -0.3461 0.4754 0.191 Uiso 1 1 calc R
H16A H -0.1899 -0.3276 0.4433 0.191 Uiso 1 1 calc R
C17 C -0.1017(5) -0.2066(4) 0.3360(4) 0.1098(19) Uani 1 1 d .
H17 H -0.1514 -0.1836 0.2803 0.132 Uiso 1 1 calc R
H17A H -0.1210 -0.1555 0.3737 0.132 Uiso 1 1 calc R
C18 C 0.0114(4) -0.2008(4) 0.2858(3) 0.0880(14) Uani 1 1 d .
H18 H 0.0590 -0.2190 0.3432 0.106 Uiso 1 1 calc R
C19 C 0.0144(4) -0.0100(4) 0.2533(3) 0.0859(13) Uani 1 1 d .
H19 H 0.0481 -0.0408 0.3208 0.103 Uiso 1 1 calc R
H19A H -0.0626 0.0134 0.2681 0.103 Uiso 1 1 calc R
C20 C 0.0637(4) 0.0877(4) 0.1799(4) 0.0870(13) Uani 1 1 d .
H20 H 0.0643 0.1366 0.2177 0.104 Uiso 1 1 calc R
H20A H 0.1386 0.0630 0.1588 0.104 Uiso 1 1 calc R
C21 C 0.0386(4) 0.2526(4) 0.0262(3) 0.0794(11) Uani 1 1 d .
H21 H 0.1158 0.2430 0.0045 0.095 Uiso 1 1 calc R
H21A H 0.0252 0.2982 0.0695 0.095 Uiso 1 1 calc R
C22 C -0.0238(4) 0.3092(4) -0.0704(3) 0.0790(11) Uani 1 1 d .
H22 H -0.1012 0.3118 -0.0501 0.095 Uiso 1 1 calc R
H22A H -0.0095 0.3846 -0.1070 0.095 Uiso 1 1 calc R
C23 C -0.0506(5) 0.2857(4) -0.2318(4) 0.0985(16) Uani 1 1 d .
H23 H -0.1279 0.2849 -0.2080 0.118 Uiso 1 1 calc R
C24 C -0.0363(7) 0.4017(5) -0.3107(5) 0.139(3) Uani 1 1 d .
H24 H -0.0837 0.4238 -0.3680 0.166 Uiso 1 1 calc R
H24A H -0.0577 0.4538 -0.2741 0.166 Uiso 1 1 calc R
C25 C 0.0777(8) 0.4066(5) -0.3569(5) 0.152(3) Uani 1 1 d .
H25 H 0.1249 0.3883 -0.3001 0.183 Uiso 1 1 calc R
H25A H 0.0835 0.4814 -0.4067 0.183 Uiso 1 1 calc R
C26 C 0.3315(3) 0.2322(3) 0.3907(3) 0.0554(8) Uani 1 1 d .
C27 C 0.2377(3) 0.2408(3) 0.3464(2) 0.0522(7) Uani 1 1 d .
C28 C 0.3159(3) 0.4225(3) 0.2290(3) 0.0692(10) Uani 1 1 d .
C29 C 0.2647(3) -0.2084(3) 0.7083(3) 0.0654(9) Uani 1 1 d .
C30 C 0.1785(3) -0.2051(3) 0.6566(3) 0.0571(8) Uani 1 1 d .
C31 C 0.1886(3) -0.3908(3) 0.8256(3) 0.0704(10) Uani 1 1 d .
S1 S 0.37581(8) 0.11677(8) 0.49804(7) 0.0653(3) Uani 1 1 d .
S2 S 0.15940(7) 0.13759(8) 0.39723(7) 0.0577(2) Uani 1 1 d .
S3 S 0.40213(9) 0.34328(9) 0.32936(8) 0.0722(3) Uani 1 1 d .
S4 S 0.20614(9) 0.36017(8) 0.23364(8) 0.0699(3) Uani 1 1 d .
S5 S 0.33613(13) 0.54341(10) 0.13842(12) 0.1075(5) Uani 1 1 d .
S6 S 0.33863(9) -0.10179(10) 0.66089(9) 0.0870(4) Uani 1 1 d .
S7 S 0.13878(7) -0.09424(8) 0.54369(7) 0.0595(2) Uani 1 1 d .
S8 S 0.29328(10) -0.32429(10) 0.82452(10) 0.0875(4) Uani 1 1 d .
S9 S 0.11079(9) -0.31939(8) 0.71555(9) 0.0733(3) Uani 1 1 d .
S10 S 0.16313(12) -0.50659(9) 0.92116(11) 0.0969(4) Uani 1 1 d .
Ni1 Ni 0.25345(3) 0.01423(3) 0.52449(3) 0.05106(15) Uani 1 1 d .

loop_
_atom_site_aniso_label
_atom_site_aniso_U_11
_atom_site_aniso_U_22
_atom_site_aniso_U_33
_atom_site_aniso_U_23
_atom_site_aniso_U_13
_atom_site_aniso_U_12
C1 0.223(10) 0.174(8) 0.135(6) -0.038(6) -0.019(6) -0.147(8)
C2 0.209(10) 0.084(4) 0.150(6) -0.009(4) -0.022(6) -0.061(5)
C3 0.074(3) 0.089(3) 0.081(3) -0.018(2) 0.003(2) -0.015(2)
C4 0.065(3) 0.098(4) 0.147(5) -0.048(3) -0.007(3) -0.021(3)
C5 0.065(3) 0.101(4) 0.135(4) -0.032(3) -0.014(3) -0.023(3)
O1 0.0729(17) 0.0667(16) 0.0647(15) -0.0194(12) -0.0201(12) 0.0005(13)
O2 0.0850(19) 0.0760(17) 0.0552(14) -0.0263(12) -0.0089(12) -0.0125(14)
O3 0.0787(18) 0.0723(17) 0.0726(16) -0.0312(13) -0.0070(13) -0.0177(14)
O4 0.092(2) 0.0730(17) 0.0711(16) -0.0350(13) -0.0129(14) 0.0028(15)
O5 0.0778(18) 0.095(2) 0.0684(16) -0.0391(14) -0.0148(12) -0.0300(15)
O6 0.087(2) 0.0873(19) 0.0631(15) -0.0400(14) -0.0217(13) -0.0002(15)
N1 0.098(3) 0.218(7) 0.084(3) -0.018(3) -0.025(2) -0.065(4)
C6 0.096(3) 0.063(2) 0.086(3) -0.020(2) -0.008(2) 0.006(2)
C7 0.079(3) 0.083(3) 0.058(2) -0.0135(18) -0.0233(18) -0.011(2)
C8 0.129(5) 0.088(3) 0.076(3) -0.003(2) -0.038(3) 0.003(3)
C9 0.135(5) 0.080(3) 0.084(3) 0.012(2) -0.012(3) -0.026(3)
C10 0.128(5) 0.116(5) 0.086(3) -0.006(3) 0.011(3) -0.026(4)
C11 0.088(3) 0.090(3) 0.070(3) -0.021(2) 0.002(2) -0.017(2)
C12 0.088(3) 0.086(3) 0.051(2) -0.0198(18) -0.0149(18) -0.015(2)
C13 0.094(3) 0.091(3) 0.063(2) -0.040(2) 0.002(2) -0.018(2)
C14 0.099(3) 0.087(3) 0.069(2) -0.044(2) -0.009(2) -0.014(2)
C15 0.100(3) 0.059(2) 0.091(3) -0.032(2) 0.002(2) -0.008(2)
C16 0.251(10) 0.101(5) 0.089(4) -0.024(3) 0.035(5) -0.005(5)
C17 0.140(5) 0.097(4) 0.077(3) -0.035(3) 0.005(3) 0.010(3)
C18 0.103(4) 0.099(3) 0.066(2) -0.042(2) -0.014(2) 0.003(3)
C19 0.113(4) 0.099(3) 0.062(2) -0.048(2) -0.026(2) -0.006(3)
C20 0.099(3) 0.102(3) 0.082(3) -0.048(3) -0.031(2) -0.019(3)
C21 0.087(3) 0.084(3) 0.088(3) -0.048(2) 0.001(2) -0.033(2)
C22 0.091(3) 0.075(3) 0.083(3) -0.043(2) 0.000(2) -0.017(2)
C23 0.118(4) 0.087(3) 0.075(3) -0.028(2) -0.021(3) 0.024(3)
C24 0.191(8) 0.092(4) 0.100(4) -0.030(3) -0.016(4) 0.041(4)
C25 0.228(10) 0.085(4) 0.109(5) -0.020(3) 0.023(5) -0.006(5)
C26 0.058(2) 0.0580(19) 0.0574(18) -0.0225(14) -0.0037(14) -0.0230(15)
C27 0.0523(18) 0.0533(18) 0.0539(17) -0.0204(13) -0.0081(13) -0.0110(14)
C28 0.075(3) 0.054(2) 0.082(2) -0.0237(17) -0.0055(18) -0.0194(18)
C29 0.058(2) 0.065(2) 0.066(2) -0.0085(16) -0.0111(15) -0.0206(17)
C30 0.0550(19) 0.0581(19) 0.0618(19) -0.0227(15) 0.0008(14) -0.0197(15)
C31 0.068(2) 0.053(2) 0.084(3) -0.0198(17) 0.0011(18) -0.0118(17)
S1 0.0606(5) 0.0738(6) 0.0617(5) -0.0110(4) -0.0198(4) -0.0283(4)
S2 0.0533(5) 0.0678(5) 0.0544(5) -0.0159(4) -0.0129(3) -0.0214(4)
S3 0.0766(7) 0.0658(6) 0.0789(6) -0.0175(5) -0.0155(5) -0.0329(5)
S4 0.0701(6) 0.0587(5) 0.0745(6) -0.0107(4) -0.0203(4) -0.0136(4)
S5 0.1224(11) 0.0654(7) 0.1165(10) 0.0051(6) -0.0274(8) -0.0400(7)
S6 0.0763(7) 0.0900(7) 0.0802(7) 0.0109(5) -0.0361(5) -0.0444(6)
S7 0.0598(5) 0.0699(6) 0.0543(5) -0.0194(4) -0.0104(3) -0.0249(4)
S8 0.0801(7) 0.0754(7) 0.0864(7) 0.0076(5) -0.0255(5) -0.0287(6)
S9 0.0742(7) 0.0622(6) 0.0856(7) -0.0203(5) -0.0076(5) -0.0282(5)
S10 0.1026(9) 0.0556(6) 0.1115(9) -0.0037(6) -0.0034(7) -0.0249(6)
Ni1 0.0487(3) 0.0632(3) 0.0438(2) -0.01577(18) -0.00624(16) -0.02018(19)

loop_
_atom_type_symbol
_atom_type_description
_atom_type_scat_dispersion_real
_atom_type_scat_dispersion_imag
_atom_type_scat_source
C C 0.0033 0.0016 'International Tables Vol C Tables 4.2.6.8 and 6.1.1.4'
H H 0.0000 0.0000 'International Tables Vol C Tables 4.2.6.8 and 6.1.1.4'
N N 0.0061 0.0033 'International Tables Vol C Tables 4.2.6.8 and 6.1.1.4'
O O 0.0106 0.0060 'International Tables Vol C Tables 4.2.6.8 and 6.1.1.4'
S S 0.1246 0.1234 'International Tables Vol C Tables 4.2.6.8 and 6.1.1.4'
Ni Ni 0.3393 1.1124 'International Tables Vol C Tables 4.2.6.8 and 6.1.1.4'

loop_
_geom_angle_atom_site_label_1
_geom_angle_atom_site_label_2
_geom_angle_atom_site_label_3
_geom_angle
_geom_angle_site_symmetry_1
_geom_angle_site_symmetry_3
C2 C1 N1 120.6(6) . .
C1 C2 C3 119.2(6) . .
C4 C3 C2 120.0(6) . .
C3 C4 C5 124.5(5) . .
N1 C5 C4 115.2(5) . .
C6 O1 C7 114.8(3) . .
C13 O2 C12 113.4(3) . .
C14 O3 C15 112.6(3) . .
C23 O4 C22 114.0(3) . .
C20 O5 C21 113.8(3) . .
C19 O6 C18 113.6(3) . .
C5 N1 C1 120.1(6) . .
O1 C6 C15 108.2(4) . 2_655
O1 C7 C12 106.8(3) . .
O1 C7 C8 112.2(4) . .
C12 C7 C8 109.7(4) . .
C7 C8 C9 111.1(4) . .
C10 C9 C8 110.9(5) . .
C9 C10 C11 109.0(4) . .
C12 C11 C10 111.9(4) . .
O2 C12 C11 113.8(3) . .
O2 C12 C7 108.0(3) . .
C11 C12 C7 112.9(4) . .
O2 C13 C14 111.4(3) . .
O3 C14 C13 112.0(4) . .
O3 C15 C6 109.6(4) . 2_655
C25 C16 C17 109.0(5) 2 .
C18 C17 C16 111.8(5) . .
O6 C18 C17 114.5(4) . .
O6 C18 C23 107.8(3) . 2
C17 C18 C23 112.1(5) . 2
O6 C19 C20 111.6(4) . .
O5 C20 C19 112.2(4) . .
O5 C21 C22 110.6(3) . .
O4 C22 C21 107.7(4) . .
O4 C23 C24 114.3(5) . .
O4 C23 C18 105.4(4) . 2
C24 C23 C18 110.3(4) . 2
C25 C24 C23 111.8(5) . .
C24 C25 C16 110.8(8) . 2
C27 C26 S1 121.1(3) . .
C27 C26 S3 115.7(3) . .
S1 C26 S3 123.1(2) . .
C26 C27 S2 121.3(3) . .
C26 C27 S4 116.0(3) . .
S2 C27 S4 122.7(2) . .
S5 C28 S4 123.4(3) . .
S5 C28 S3 123.7(2) . .
S4 C28 S3 112.9(2) . .
C30 C29 S6 120.8(3) . .
C30 C29 S8 116.7(3) . .
S6 C29 S8 122.5(2) . .
C29 C30 S7 121.7(3) . .
C29 C30 S9 115.2(3) . .
S7 C30 S9 123.1(2) . .
S10 C31 S8 123.6(3) . .
S10 C31 S9 123.6(3) . .
S8 C31 S9 112.8(2) . .
C26 S1 Ni1 102.19(12) . .
C27 S2 Ni1 102.00(11) . .
C28 S3 C26 97.90(18) . .
C28 S4 C27 97.49(18) . .
C29 S6 Ni1 102.41(13) . .
C30 S7 Ni1 101.87(12) . .
C31 S8 C29 97.51(19) . .
C31 S9 C30 97.67(18) . .
S6 Ni1 S1 86.66(4) . .
S6 Ni1 S7 93.24(4) . .
S1 Ni1 S7 175.80(4) . .
S6 Ni1 S2 174.84(5) . .
S1 Ni1 S2 93.31(3) . .
S7 Ni1 S2 87.17(3) . .

loop_
_geom_bond_atom_site_label_1
_geom_bond_atom_site_label_2
_geom_bond_distance
_geom_bond_site_symmetry_2
C1 C2 1.325(12) .
C1 N1 1.364(10) .
C2 C3 1.340(10) .
C3 C4 1.272(7) .
C4 C5 1.365(7) .
C5 N1 1.356(7) .
O1 C6 1.420(5) .
O1 C7 1.446(5) .
O2 C13 1.414(5) .
O2 C12 1.425(5) .
O3 C14 1.402(5) .
O3 C15 1.415(5) .
O4 C23 1.429(5) .
O4 C22 1.443(5) .
O5 C20 1.395(5) .
O5 C21 1.432(5) .
O6 C19 1.432(5) .
O6 C18 1.435(6) .
C6 C15 1.503(6) 2_655
C7 C12 1.510(6) .
C7 C8 1.532(6) .
C8 C9 1.535(8) .
C9 C10 1.514(8) .
C10 C11 1.537(6) .
C11 C12 1.503(6) .
C13 C14 1.481(6) .
C15 C6 1.503(6) 2_655
C16 C25 1.534(9) 2
C16 C17 1.551(8) .
C17 C18 1.487(8) .
C18 C23 1.530(6) 2
C19 C20 1.484(6) .
C21 C22 1.484(6) .
C23 C24 1.524(8) .
C23 C18 1.530(6) 2
C24 C25 1.481(10) .
C25 C16 1.534(9) 2
C26 C27 1.370(5) .
C26 S1 1.714(4) .
C26 S3 1.739(3) .
C27 S2 1.715(3) .
C27 S4 1.747(3) .
C28 S5 1.641(4) .
C28 S4 1.733(4) .
C28 S3 1.734(4) .
C29 C30 1.363(5) .
C29 S6 1.714(4) .
C29 S8 1.744(4) .
C30 S7 1.715(4) .
C30 S9 1.747(3) .
C31 S10 1.637(4) .
C31 S8 1.726(4) .
C31 S9 1.746(4) .
S1 Ni1 2.1617(9) .
S2 Ni1 2.1654(9) .
S6 Ni1 2.1576(10) .
S7 Ni1 2.1623(9) .

loop_
_geom_torsion_atom_site_label_1
_geom_torsion_atom_site_label_2
_geom_torsion_atom_site_label_3
_geom_torsion_atom_site_label_4
_geom_torsion
_geom_torsion_site_symmetry_1
_geom_torsion_site_symmetry_4
N1 C1 C2 C3 -0.5(15) . .
C1 C2 C3 C4 -3.6(13) . .
C2 C3 C4 C5 7.4(11) . .
C3 C4 C5 N1 -6.4(10) . .
C4 C5 N1 C1 2.0(10) . .
C2 C1 N1 C5 1.2(14) . .
C7 O1 C6 C15 -170.2(4) . 2_655
C6 O1 C7 C12 173.9(4) . .
C6 O1 C7 C8 -65.8(5) . .
O1 C7 C8 C9 -63.4(6) . .
C12 C7 C8 C9 55.2(6) . .
C7 C8 C9 C10 -58.5(6) . .
C8 C9 C10 C11 57.6(6) . .
C9 C10 C11 C12 -56.2(7) . .
C13 O2 C12 C11 71.1(5) . .
C13 O2 C12 C7 -162.8(4) . .
C10 C11 C12 O2 179.3(4) . .
C10 C11 C12 C7 55.7(5) . .
O1 C7 C12 O2 -59.2(4) . .
C8 C7 C12 O2 179.0(4) . .
O1 C7 C12 C11 67.5(4) . .
C8 C7 C12 C11 -54.3(5) . .
C12 O2 C13 C14 161.0(4) . .
C15 O3 C14 C13 168.2(4) . .
O2 C13 C14 O3 66.3(5) . .
C14 O3 C15 C6 175.6(4) . 2_655
C25 C16 C17 C18 -55.8(9) 2 .
C19 O6 C18 C17 65.8(5) . .
C19 O6 C18 C23 -168.6(4) . 2
C16 C17 C18 O6 177.9(5) . .
C16 C17 C18 C23 54.6(6) . 2
C18 O6 C19 C20 162.6(4) . .
C21 O5 C20 C19 168.3(4) . .
O6 C19 C20 O5 68.6(5) . .
C20 O5 C21 C22 179.2(4) . .
C23 O4 C22 C21 174.2(4) . .
O5 C21 C22 O4 -67.3(4) . .
C22 O4 C23 C24 65.6(5) . .
C22 O4 C23 C18 -173.1(4) . 2
O4 C23 C24 C25 62.7(7) . .
C18 C23 C24 C25 -55.8(8) 2 .
C23 C24 C25 C16 59.0(8) . 2
S1 C26 C27 S2 0.9(4) . .
S3 C26 C27 S2 179.54(18) . .
S1 C26 C27 S4 -177.11(19) . .
S3 C26 C27 S4 1.5(4) . .
S6 C29 C30 S7 -0.9(5) . .
S8 C29 C30 S7 178.0(2) . .
S6 C29 C30 S9 -179.4(2) . .
S8 C29 C30 S9 -0.5(4) . .
C27 C26 S1 Ni1 1.1(3) . .
S3 C26 S1 Ni1 -177.38(19) . .
C26 C27 S2 Ni1 -2.4(3) . .
S4 C27 S2 Ni1 175.49(18) . .
S5 C28 S3 C26 -179.9(3) . .
S4 C28 S3 C26 -0.3(3) . .
C27 C26 S3 C28 -0.7(3) . .
S1 C26 S3 C28 177.8(2) . .
S5 C28 S4 C27 -179.5(3) . .
S3 C28 S4 C27 0.9(3) . .
C26 C27 S4 C28 -1.5(3) . .
S2 C27 S4 C28 -179.5(2) . .
C30 C29 S6 Ni1 2.4(4) . .
S8 C29 S6 Ni1 -176.5(2) . .
C29 C30 S7 Ni1 -1.1(4) . .
S9 C30 S7 Ni1 177.33(19) . .
S10 C31 S8 C29 -176.5(3) . .
S9 C31 S8 C29 1.9(3) . .
C30 C29 S8 C31 -0.9(4) . .
S6 C29 S8 C31 178.0(3) . .
S10 C31 S9 C30 176.3(3) . .
S8 C31 S9 C30 -2.2(3) . .
C29 C30 S9 C31 1.6(3) . .
S7 C30 S9 C31 -176.9(2) . .
C29 S6 Ni1 S1 -178.11(16) . .
C29 S6 Ni1 S7 -2.32(16) . .
C29 S6 Ni1 S2 92.1(5) . .
C26 S1 Ni1 S6 -176.86(13) . .
C26 S1 Ni1 S7 94.4(5) . .
C26 S1 Ni1 S2 -2.03(13) . .
C30 S7 Ni1 S6 1.96(13) . .
C30 S7 Ni1 S1 90.5(5) . .
C30 S7 Ni1 S2 -172.89(13) . .
C27 S2 Ni1 S6 91.9(4) . .
C27 S2 Ni1 S1 2.39(12) . .
C27 S2 Ni1 S7 -173.43(12) . .
